data_4111410
loop_
_publ_author_name
'Nathaniel L. Rosi'
'Jaheon Kim'
'Mohamed Eddaoudi'
'Banglin Chen'
'Michael O'Keeffe'
'Omar M. Yaghi'

_publ_contact_author_address
;
Department of Chemistry
930 N. University Ave.
Ann Arbor, MI 48109-1055
USA
;
_publ_contact_author_email oyaghi@umich.edu
_publ_contact_author_fax '+1 734 763 2307'
_publ_contact_author_name 'Professor Omar M. Yaghi'
_publ_contact_author_phone '+1 734 615 2146'
_publ_section_title
;
 Rod Packings and Metal-Organic Frameworks Constructed from Rod-Shaped
 Secondary Building Units
;
_journal_name_full 'Journal of the American Chemical Society'
_journal_page_first 1504
_journal_page_last 1518
_journal_paper_doi 10.1021/ja045123o
_journal_volume 127
_journal_year 2005
_chemical_formula_moiety 'C26 H32 N2 O12 Zn3'
_chemical_formula_sum 'C26 H32 N2 O12 Zn3'
_chemical_formula_weight 760.65
_chemical_name_systematic
; 
 ? 
;
_space_group_IT_number 14
_symmetry_cell_setting monoclinic
_symmetry_space_group_name_Hall '-P 2yn'
_symmetry_space_group_name_H-M 'P 1 21/n 1'
_atom_sites_solution_hydrogens geom
_atom_sites_solution_primary direct
_atom_sites_solution_secondary difmap
_audit_creation_method SHELXL-97
_cell_angle_alpha 90.00
_cell_angle_beta 112.140(2)
_cell_angle_gamma 90.00
_cell_formula_units_Z 6
_cell_length_a 17.664(3)
_cell_length_b 14.848(2)
_cell_length_c 18.129(3)
_cell_measurement_temperature 153(2)
_cell_volume 4404.2(12)
_computing_cell_refinement 'Bruker SAINT'
_computing_data_collection 'Bruker SMART'
_computing_data_reduction 'Bruker SAINT'
_computing_molecular_graphics XP
_computing_publication_material XCIF
_computing_structure_refinement 'SHELXL-97 (Sheldrick, 1997)'
_computing_structure_solution 'SHELXS-97 (Sheldrick, 1990)'
_diffrn_ambient_temperature 153(2)
_diffrn_measured_fraction_theta_full 0.987
_diffrn_measured_fraction_theta_max 0.987
_diffrn_measurement_device_type 'Bruker Smart Apex CCD'
_diffrn_measurement_method 'Omega Scan'
_diffrn_radiation_monochromator graphite
_diffrn_radiation_source 'fine-focus sealed tube'
_diffrn_radiation_type MoK\a
_diffrn_radiation_wavelength 0.71073
_diffrn_reflns_av_R_equivalents 0.0292
_diffrn_reflns_av_sigmaI/netI 0.0293
_diffrn_reflns_limit_h_max 22
_diffrn_reflns_limit_h_min -22
_diffrn_reflns_limit_k_max 19
_diffrn_reflns_limit_k_min -19
_diffrn_reflns_limit_l_max 23
_diffrn_reflns_limit_l_min -23
_diffrn_reflns_number 37233
_diffrn_reflns_theta_full 27.52
_diffrn_reflns_theta_max 27.51
_diffrn_reflns_theta_min 1.37
_diffrn_standards_decay_% none
_exptl_absorpt_coefficient_mu 2.497
_exptl_absorpt_correction_type SADABS
_exptl_absorpt_process_details
;
Ratio of minimum to maximum apparent transmission:  0.818727
;
_exptl_crystal_colour colorless
_exptl_crystal_density_diffrn 1.721
_exptl_crystal_description rod
_exptl_crystal_F_000 2328
_exptl_crystal_size_max .3
_exptl_crystal_size_mid .2
_exptl_crystal_size_min .2
_refine_diff_density_max 0.424
_refine_diff_density_min -0.270
_refine_diff_density_rms 0.062
_refine_ls_extinction_coef none
_refine_ls_extinction_expression Fc^*^=kFc[1+0.001xFc^2^\l^3^/sin(2\q)]^-1/4^
_refine_ls_extinction_method SHELXL
_refine_ls_goodness_of_fit_ref 1.032
_refine_ls_hydrogen_treatment mixed
_refine_ls_matrix_type full
_refine_ls_number_parameters 602
_refine_ls_number_reflns 9998
_refine_ls_number_restraints 0
_refine_ls_restrained_S_all 1.032
_refine_ls_R_factor_all 0.0420
_refine_ls_R_factor_gt 0.0281
_refine_ls_shift/su_max 1.464
_refine_ls_shift/su_mean 0.004
_refine_ls_structure_factor_coef Fsqd
_refine_ls_weighting_details 'calc w=1/[\s^2^(Fo^2^)+(0.0327P)^2^+0.8544P] where P=(Fo^2^+2Fc^2^)/3'
_refine_ls_weighting_scheme calc
_refine_ls_wR_factor_gt 0.0748
_refine_ls_wR_factor_ref 0.0820
_reflns_number_gt 7487
_reflns_number_total 9998
_reflns_threshold_expression >2sigma(I)
_cod_data_source_file ja045123o_s1.cif
_cod_data_source_block MOF69c
_cod_original_cell_volume 4404.5(11)
_cod_original_sg_symbol_H-M 'P 21/n'
_cod_database_code 4111410

loop_
_symmetry_equiv_pos_as_xyz
'x, y, z'
'-x+1/2, y+1/2, -z+1/2'
'-x, -y, -z'
'x-1/2, -y-1/2, z-1/2'

loop_
_atom_site_label
_atom_site_type_symbol
_atom_site_fract_x
_atom_site_fract_y
_atom_site_fract_z
_atom_site_U_iso_or_equiv
_atom_site_adp_type
_atom_site_occupancy
_atom_site_symmetry_multiplicity
_atom_site_calc_flag
_atom_site_refinement_flags
Zn1 Zn 1.0000 0.0000 1.0000 0.01130(7) Uani 1 2 d S
Zn2 Zn 0.997367(10) -0.098201(12) 0.833616(10) 0.01291(6) Uani 1 1 d .
Zn3 Zn 1.002143(10) 0.095496(12) 0.833159(10) 0.01244(6) Uani 1 1 d .
Zn4 Zn 0.999619(10) -0.003811(11) 0.665620(10) 0.01123(6) Uani 1 1 d .
Zn5 Zn 1.003543(10) 0.098470(12) 0.504954(10) 0.01231(6) Uani 1 1 d .
O1 O 0.95202(8) 0.00191(7) 0.87848(7) 0.0129(3) Uani 1 1 d .
H1H H 0.9099(12) 0.0007(10) 0.8641(11) 0.002(5) Uiso 1 1 d .
O2 O 1.04748(8) -0.00315(7) 0.78796(7) 0.0126(2) Uani 1 1 d .
H2H H 1.0933(13) -0.0060(11) 0.8045(12) 0.013(5) Uiso 1 1 d .
O3 O 0.95175(8) -0.00093(7) 0.54339(7) 0.0124(2) Uani 1 1 d .
H3H H 0.9080(13) 0.0004(11) 0.5280(12) 0.009(5) Uiso 1 1 d .
O4 O 0.89543(6) 0.06654(7) 1.00127(6) 0.0171(2) Uani 1 1 d .
O5 O 1.07518(7) -0.17686(8) 0.90863(6) 0.0191(3) Uani 1 1 d .
O6 O 0.89040(6) -0.06211(7) 0.66706(6) 0.0163(2) Uani 1 1 d .
O7 O 0.91525(7) -0.17160(8) 0.75793(6) 0.0190(3) Uani 1 1 d .
O8 O 1.06048(7) 0.12643(7) 1.00981(6) 0.0193(3) Uani 1 1 d .
O9 O 1.09091(7) 0.16496(8) 0.90517(6) 0.0213(3) Uani 1 1 d .
O10 O 0.94871(6) 0.12783(7) 0.65500(6) 0.0181(2) Uani 1 1 d .
O11 O 0.91533(7) 0.16465(8) 0.75821(6) 0.0201(3) Uani 1 1 d .
O12 O 1.11306(6) 0.04873(7) 0.67115(6) 0.0170(2) Uani 1 1 d .
O13 O 1.09391(7) 0.16112(8) 0.58388(6) 0.0186(3) Uani 1 1 d .
O14 O 1.04584(7) -0.13499(7) 0.67133(6) 0.0186(2) Uani 1 1 d .
O15 O 0.92562(7) 0.18138(7) 0.43260(6) 0.0176(2) Uani 1 1 d .
O16 O 0.78498(7) 0.98297(8) 0.79501(8) 0.0259(3) Uani 1 1 d .
O17 O 0.21408(7) 0.96910(9) -0.12112(7) 0.0263(3) Uani 1 1 d .
O18 O 0.28344(8) 0.49275(8) 0.95376(8) 0.0282(3) Uani 1 1 d .
N1 N 0.67968(10) 0.99742(10) 0.67551(9) 0.0262(4) Uani 1 1 d .
N2 N 0.32168(9) 0.98377(11) -0.00317(9) 0.0260(4) Uani 1 1 d .
N3 N 0.17621(9) 0.45796(11) 0.83955(9) 0.0273(4) Uani 1 1 d .
C1 C 1.11626(9) -0.14311(11) 0.97602(9) 0.0154(3) Uani 1 1 d .
C2 C 0.68442(9) -0.30043(11) 0.53091(9) 0.0168(3) Uani 1 1 d .
C3 C 0.72972(10) -0.33112(11) 0.60744(9) 0.0197(4) Uani 1 1 d .
H3A H 0.7178 -0.3880 0.6245 0.024 Uiso 1 1 calc R
C4 C 0.70276(10) -0.21775(11) 0.50601(9) 0.0197(4) Uani 1 1 d .
H4 H 0.6722 -0.1972 0.4535 0.024 Uiso 1 1 calc R
C5 C 0.79215(10) -0.27857(11) 0.65867(9) 0.0200(4) Uani 1 1 d .
H5 H 0.8231 -0.2995 0.7109 0.024 Uiso 1 1 calc R
C6 C 0.76526(10) -0.16492(11) 0.55712(9) 0.0194(4) Uani 1 1 d .
H6 H 0.7776 -0.1084 0.5398 0.023 Uiso 1 1 calc R
C7 C 0.80966(9) -0.19508(11) 0.63387(9) 0.0161(3) Uani 1 1 d .
C8 C 0.87688(9) -0.13821(11) 0.68949(9) 0.0148(3) Uani 1 1 d .
C9 C 1.10467(9) 0.16355(10) 0.97939(9) 0.0154(3) Uani 1 1 d .
C10 C 1.18144(9) 0.20976(11) 1.03238(9) 0.0160(3) Uani 1 1 d .
C11 C 1.20305(10) 0.20894(11) 1.11436(9) 0.0178(3) Uani 1 1 d .
H11 H 1.1683 0.1809 1.1367 0.021 Uiso 1 1 calc R
C12 C 0.73260(10) 0.24881(11) 0.50006(9) 0.0193(4) Uani 1 1 d .
H12 H 0.7177 0.2479 0.4440 0.023 Uiso 1 1 calc R
C13 C 0.77502(10) 0.25122(11) 0.66349(9) 0.0173(3) Uani 1 1 d .
H13 H 0.7895 0.2518 0.7196 0.021 Uiso 1 1 calc R
C14 C 0.80500(10) 0.20893(11) 0.54905(9) 0.0190(4) Uani 1 1 d .
H14 H 0.8398 0.1809 0.5267 0.023 Uiso 1 1 calc R
C15 C 0.82655(9) 0.21004(10) 0.63112(9) 0.0153(3) Uani 1 1 d .
C16 C 0.90303(9) 0.16401(10) 0.68438(9) 0.0149(3) Uani 1 1 d .
C17 C 1.13370(9) 0.12137(11) 0.64897(9) 0.0148(3) Uani 1 1 d .
C18 C 1.21080(9) 0.16718(11) 0.70239(9) 0.0157(3) Uani 1 1 d .
C19 C 0.74524(10) 0.26434(11) 0.17332(9) 0.0180(3) Uani 1 1 d .
H19 H 0.7219 0.2488 0.1185 0.022 Uiso 1 1 calc R
C20 C 0.74598(10) 0.35618(12) 0.28253(9) 0.0211(4) Uani 1 1 d .
H20 H 0.7244 0.4050 0.3023 0.025 Uiso 1 1 calc R
C21 C 0.81341(9) 0.21848(11) 0.22357(9) 0.0170(3) Uani 1 1 d .
H21 H 0.8378 0.1732 0.2028 0.020 Uiso 1 1 calc R
C22 C 0.81262(10) 0.30810(11) 0.33358(9) 0.0199(4) Uani 1 1 d .
H22 H 0.8353 0.3228 0.3886 0.024 Uiso 1 1 calc R
C23 C 0.84628(9) 0.23864(10) 0.30450(9) 0.0147(3) Uani 1 1 d .
C24 C 0.91453(9) 0.18081(10) 0.35876(9) 0.0147(3) Uani 1 1 d .
C25 C 0.75542(11) 1.01216(11) 0.72658(11) 0.0226(4) Uani 1 1 d .
H25 H 0.7896 1.0482 0.7088 0.027 Uiso 1 1 calc R
C26 C 0.62395(10) 0.94030(12) 0.69735(11) 0.0265(4) Uani 1 1 d .
H26A H 0.5769 0.9769 0.6967 0.032 Uiso 1 1 calc R
H26B H 0.6526 0.9179 0.7523 0.032 Uiso 1 1 calc R
C27 C 0.59277(12) 0.86096(13) 0.64221(11) 0.0345(5) Uani 1 1 d .
H27A H 0.5593 0.8826 0.5887 0.052 Uiso 1 1 calc R
H27B H 0.5596 0.8223 0.6620 0.052 Uiso 1 1 calc R
H27C H 0.6392 0.8264 0.6400 0.052 Uiso 1 1 calc R
C28 C 0.65098(13) 1.03639(16) 0.59556(12) 0.0419(6) Uani 1 1 d .
H28A H 0.6367 0.9871 0.5559 0.050 Uiso 1 1 calc R
H28B H 0.6959 1.0715 0.5895 0.050 Uiso 1 1 calc R
C29 C 0.57753(13) 1.09688(17) 0.57827(15) 0.0588(8) Uani 1 1 d .
H29A H 0.5304 1.0607 0.5764 0.088 Uiso 1 1 calc R
H29B H 0.5652 1.1269 0.5269 0.088 Uiso 1 1 calc R
H29C H 0.5894 1.1423 0.6203 0.088 Uiso 1 1 calc R
C30 C 0.24473(11) 0.99653(11) -0.05239(11) 0.0225(4) Uani 1 1 d .
H30 H 0.2105 1.0298 -0.0326 0.027 Uiso 1 1 calc R
C31 C 0.37853(11) 0.93320(13) -0.02864(11) 0.0318(4) Uani 1 1 d .
H31A H 0.4215 0.9746 -0.0310 0.038 Uiso 1 1 calc R
H31B H 0.3487 0.9097 -0.0830 0.038 Uiso 1 1 calc R
C32 C 0.35119(12) 1.02079(15) 0.07757(12) 0.0374(5) Uani 1 1 d .
H32A H 0.3685 0.9706 0.1163 0.045 Uiso 1 1 calc R
H32B H 0.3058 1.0528 0.0857 0.045 Uiso 1 1 calc R
C33 C 0.41867(14) 0.85551(15) 0.02575(13) 0.0470(6) Uani 1 1 d .
H33A H 0.4547 0.8788 0.0777 0.070 Uiso 1 1 calc R
H33B H 0.4508 0.8201 0.0023 0.070 Uiso 1 1 calc R
H33C H 0.3766 0.8172 0.0325 0.070 Uiso 1 1 calc R
C34 C 0.42174(13) 1.08484(16) 0.09378(14) 0.0506(6) Uani 1 1 d .
H34A H 0.4693 1.0518 0.0926 0.076 Uiso 1 1 calc R
H34B H 0.4352 1.1123 0.1463 0.076 Uiso 1 1 calc R
H34C H 0.4066 1.1320 0.0530 0.076 Uiso 1 1 calc R
C35 C 0.25443(10) 0.45629(12) 0.88865(11) 0.0255(4) Uani 1 1 d .
H35 H 0.2911 0.4237 0.8714 0.031 Uiso 1 1 calc R
C36 C 0.11611(11) 0.50813(13) 0.86054(12) 0.0294(5) Uani 1 1 d .
H36A H 0.1441 0.5373 0.9129 0.035 Uiso 1 1 calc R
H36B H 0.0755 0.4654 0.8660 0.035 Uiso 1 1 calc R
C37 C 0.14831(12) 0.40849(15) 0.76406(11) 0.0407(5) Uani 1 1 d .
H37A H 0.1966 0.3862 0.7544 0.049 Uiso 1 1 calc R
H37B H 0.1183 0.4504 0.7203 0.049 Uiso 1 1 calc R
C38 C 0.07202(13) 0.57896(15) 0.80052(14) 0.0464(6) Uani 1 1 d .
H38A H 0.1120 0.6172 0.7899 0.070 Uiso 1 1 calc R
H38B H 0.0388 0.6159 0.8216 0.070 Uiso 1 1 calc R
H38C H 0.0366 0.5499 0.7510 0.070 Uiso 1 1 calc R
C39 C 0.09376(14) 0.32994(15) 0.76217(13) 0.0518(6) Uani 1 1 d .
H39A H 0.1233 0.2876 0.8048 0.078 Uiso 1 1 calc R
H39B H 0.0776 0.2994 0.7106 0.078 Uiso 1 1 calc R
H39C H 0.0449 0.3516 0.7699 0.078 Uiso 1 1 calc R

loop_
_atom_site_aniso_label
_atom_site_aniso_U_11
_atom_site_aniso_U_22
_atom_site_aniso_U_33
_atom_site_aniso_U_23
_atom_site_aniso_U_13
_atom_site_aniso_U_12
Zn1 0.01009(14) 0.01336(15) 0.00898(15) 0.00012(9) 0.00193(12) -0.00003(9)
Zn2 0.01322(11) 0.01202(11) 0.00978(11) 0.00022(7) 0.00012(8) -0.00028(7)
Zn3 0.01259(11) 0.01230(11) 0.00960(11) -0.00008(7) 0.00095(8) -0.00022(7)
Zn4 0.01029(12) 0.01304(12) 0.00918(12) 0.00027(6) 0.00230(9) 0.00045(6)
Zn5 0.01225(11) 0.01194(11) 0.00971(11) 0.00031(6) 0.00067(8) 0.00001(6)
O1 0.0085(7) 0.0166(6) 0.0112(6) -0.0001(4) 0.0011(5) -0.0007(4)
O2 0.0085(6) 0.0157(6) 0.0113(6) 0.0000(4) 0.0009(5) 0.0006(4)
O3 0.0089(6) 0.0159(6) 0.0102(6) 0.0009(4) 0.0011(5) 0.0006(4)
O4 0.0135(5) 0.0181(6) 0.0175(6) 0.0009(5) 0.0035(5) 0.0035(4)
O5 0.0189(6) 0.0187(6) 0.0130(6) 0.0012(5) -0.0017(5) 0.0047(5)
O6 0.0126(5) 0.0170(6) 0.0183(6) -0.0010(5) 0.0044(5) -0.0034(4)
O7 0.0190(6) 0.0196(6) 0.0122(6) -0.0013(5) -0.0012(5) -0.0054(5)
O8 0.0185(6) 0.0186(6) 0.0195(6) -0.0029(5) 0.0057(5) -0.0060(5)
O9 0.0210(6) 0.0251(7) 0.0132(6) -0.0032(5) 0.0012(5) -0.0091(5)
O10 0.0160(6) 0.0176(6) 0.0197(6) 0.0030(5) 0.0056(5) 0.0045(5)
O11 0.0210(6) 0.0218(6) 0.0133(6) 0.0016(5) 0.0018(5) 0.0089(5)
O12 0.0130(5) 0.0180(6) 0.0188(6) -0.0002(5) 0.0046(5) -0.0033(4)
O13 0.0168(6) 0.0178(6) 0.0146(6) -0.0006(5) -0.0016(5) -0.0042(5)
O14 0.0188(6) 0.0172(6) 0.0190(6) 0.0014(5) 0.0062(5) 0.0062(5)
O15 0.0177(6) 0.0198(6) 0.0123(6) 0.0039(5) 0.0024(5) 0.0051(5)
O16 0.0193(7) 0.0282(7) 0.0240(7) -0.0018(5) 0.0012(6) 0.0000(5)
O17 0.0213(6) 0.0282(7) 0.0234(7) 0.0008(6) 0.0016(5) -0.0026(6)
O18 0.0201(7) 0.0302(8) 0.0285(8) -0.0088(5) 0.0025(6) -0.0014(5)
N1 0.0214(8) 0.0325(9) 0.0224(9) 0.0033(6) 0.0056(7) -0.0057(6)
N2 0.0202(8) 0.0337(9) 0.0214(8) -0.0055(7) 0.0047(7) 0.0021(7)
N3 0.0201(8) 0.0363(9) 0.0240(8) -0.0068(7) 0.0067(7) 0.0024(7)
C1 0.0143(8) 0.0178(8) 0.0146(8) 0.0037(6) 0.0061(6) 0.0011(6)
C2 0.0147(8) 0.0198(9) 0.0139(8) -0.0027(6) 0.0032(7) -0.0049(6)
C3 0.0224(9) 0.0185(9) 0.0153(8) 0.0025(7) 0.0038(7) -0.0055(7)
C4 0.0197(8) 0.0231(9) 0.0124(8) 0.0010(7) 0.0014(7) -0.0036(7)
C5 0.0192(8) 0.0238(9) 0.0122(8) 0.0024(7) 0.0006(7) -0.0046(7)
C6 0.0208(9) 0.0184(9) 0.0155(8) 0.0013(6) 0.0029(7) -0.0055(7)
C7 0.0150(8) 0.0192(9) 0.0131(8) -0.0025(6) 0.0041(6) -0.0030(6)
C8 0.0125(8) 0.0188(8) 0.0126(8) -0.0024(6) 0.0040(6) -0.0006(6)
C9 0.0155(8) 0.0121(8) 0.0161(8) -0.0014(6) 0.0029(7) -0.0002(6)
C10 0.0156(8) 0.0141(8) 0.0168(8) -0.0020(6) 0.0044(7) -0.0022(6)
C11 0.0187(8) 0.0194(9) 0.0160(8) -0.0003(6) 0.0072(7) -0.0044(7)
C12 0.0200(9) 0.0249(9) 0.0115(8) 0.0013(7) 0.0040(7) 0.0061(7)
C13 0.0189(8) 0.0190(9) 0.0120(8) 0.0005(6) 0.0036(7) 0.0033(7)
C14 0.0184(8) 0.0222(9) 0.0165(8) 0.0009(7) 0.0067(7) 0.0067(7)
C15 0.0147(8) 0.0136(8) 0.0149(8) 0.0009(6) 0.0024(6) 0.0016(6)
C16 0.0146(8) 0.0110(8) 0.0157(8) -0.0005(6) 0.0018(6) -0.0009(6)
C17 0.0130(8) 0.0176(8) 0.0134(8) -0.0038(6) 0.0044(6) -0.0001(6)
C18 0.0134(8) 0.0189(9) 0.0135(8) -0.0031(6) 0.0037(6) -0.0014(6)
C19 0.0179(8) 0.0210(9) 0.0131(8) -0.0002(6) 0.0035(7) 0.0033(7)
C20 0.0215(9) 0.0228(9) 0.0159(8) -0.0030(7) 0.0035(7) 0.0080(7)
C21 0.0178(8) 0.0181(9) 0.0153(8) 0.0004(6) 0.0064(7) 0.0044(6)
C22 0.0207(8) 0.0235(9) 0.0115(8) -0.0012(7) 0.0016(7) 0.0044(7)
C23 0.0128(7) 0.0146(8) 0.0156(8) 0.0025(6) 0.0040(6) 0.0012(6)
C24 0.0128(7) 0.0123(8) 0.0166(8) 0.0013(6) 0.0028(6) -0.0028(6)
C25 0.0171(9) 0.0220(9) 0.0275(11) -0.0034(7) 0.0070(8) -0.0003(7)
C26 0.0188(9) 0.0344(11) 0.0253(10) 0.0045(8) 0.0072(8) -0.0020(8)
C27 0.0329(11) 0.0335(11) 0.0314(11) 0.0024(9) 0.0055(9) -0.0081(9)
C28 0.0379(12) 0.0547(14) 0.0235(11) 0.0093(10) 0.0005(9) -0.0197(11)
C29 0.0346(13) 0.0591(16) 0.0595(16) 0.0333(13) -0.0087(11) -0.0116(11)
C30 0.0176(9) 0.0212(10) 0.0279(11) 0.0020(7) 0.0076(8) -0.0008(6)
C31 0.0227(9) 0.0386(12) 0.0320(11) -0.0068(9) 0.0081(8) 0.0042(8)
C32 0.0303(11) 0.0517(13) 0.0245(11) -0.0122(10) 0.0037(9) 0.0075(10)
C33 0.0451(13) 0.0389(13) 0.0476(14) -0.0080(11) 0.0068(11) 0.0130(10)
C34 0.0346(12) 0.0503(14) 0.0522(14) -0.0246(12) -0.0003(11) 0.0023(11)
C35 0.0180(9) 0.0281(10) 0.0300(10) -0.0032(8) 0.0086(8) 0.0010(8)
C36 0.0193(10) 0.0379(12) 0.0305(11) -0.0080(8) 0.0087(9) 0.0030(8)
C37 0.0283(11) 0.0604(15) 0.0291(11) -0.0180(10) 0.0058(9) 0.0070(10)
C38 0.0323(12) 0.0373(13) 0.0673(16) 0.0087(11) 0.0161(11) 0.0022(10)
C39 0.0512(14) 0.0375(13) 0.0418(13) -0.0109(10) -0.0110(11) 0.0083(11)

loop_
_atom_type_symbol
_atom_type_description
_atom_type_scat_dispersion_real
_atom_type_scat_dispersion_imag
_atom_type_scat_source
C C 0.0033 0.0016 'International Tables Vol C Tables 4.2.6.8 and 6.1.1.4'
H H 0.0000 0.0000 'International Tables Vol C Tables 4.2.6.8 and 6.1.1.4'
N N 0.0061 0.0033 'International Tables Vol C Tables 4.2.6.8 and 6.1.1.4'
O O 0.0106 0.0060 'International Tables Vol C Tables 4.2.6.8 and 6.1.1.4'
Zn Zn 0.2839 1.4301 'International Tables Vol C Tables 4.2.6.8 and 6.1.1.4'

loop_
_geom_angle_atom_site_label_1
_geom_angle_atom_site_label_2
_geom_angle_atom_site_label_3
_geom_angle
_geom_angle_site_symmetry_1
_geom_angle_site_symmetry_3
O1 Zn1 O1 180.000(1) . 3_757
O1 Zn1 O4 90.22(5) . 3_757
O1 Zn1 O4 89.78(5) 3_757 3_757
O1 Zn1 O4 89.78(5) . .
O1 Zn1 O4 90.22(5) 3_757 .
O4 Zn1 O4 180.000(1) 3_757 .
O1 Zn1 O8 86.05(4) . 3_757
O1 Zn1 O8 93.95(4) 3_757 3_757
O4 Zn1 O8 90.00(4) 3_757 3_757
O4 Zn1 O8 90.00(4) . 3_757
O1 Zn1 O8 93.95(4) . .
O1 Zn1 O8 86.05(4) 3_757 .
O4 Zn1 O8 90.00(4) 3_757 .
O4 Zn1 O8 90.00(4) . .
O8 Zn1 O8 180.0 3_757 .
O7 Zn2 O5 107.90(5) . .
O7 Zn2 O1 113.73(5) . .
O5 Zn2 O1 116.93(5) . .
O7 Zn2 O2 115.97(5) . .
O5 Zn2 O2 114.26(5) . .
O1 Zn2 O2 87.22(5) . .
O11 Zn3 O9 115.09(6) . .
O11 Zn3 O1 107.80(5) . .
O9 Zn3 O1 118.18(5) . .
O11 Zn3 O2 116.16(5) . .
O9 Zn3 O2 108.88(5) . .
O1 Zn3 O2 88.09(5) . .
O3 Zn4 O2 178.53(4) . .
O3 Zn4 O14 93.84(4) . .
O2 Zn4 O14 87.54(4) . .
O3 Zn4 O12 92.34(5) . .
O2 Zn4 O12 87.14(5) . .
O14 Zn4 O12 89.77(4) . .
O3 Zn4 O6 90.88(5) . .
O2 Zn4 O6 89.70(5) . .
O14 Zn4 O6 87.68(4) . .
O12 Zn4 O6 176.02(4) . .
O3 Zn4 O10 83.98(4) . .
O2 Zn4 O10 94.65(4) . .
O14 Zn4 O10 177.52(4) . .
O12 Zn4 O10 91.49(4) . .
O6 Zn4 O10 91.18(4) . .
O13 Zn5 O15 111.85(5) . .
O13 Zn5 O3 117.17(5) . .
O15 Zn5 O3 113.79(5) . .
O13 Zn5 O3 108.67(5) . 3_756
O15 Zn5 O3 117.32(5) . 3_756
O3 Zn5 O3 85.77(5) . 3_756
O13 Zn5 Zn5 122.00(3) . 3_756
O15 Zn5 Zn5 126.05(3) . 3_756
O3 Zn5 Zn5 42.98(3) . 3_756
O3 Zn5 Zn5 42.78(3) 3_756 3_756
Zn3 O1 Zn2 92.44(5) . .
Zn3 O1 Zn1 112.84(6) . .
Zn2 O1 Zn1 111.19(6) . .
Zn3 O1 H1H 116.6(14) . .
Zn2 O1 H1H 111.5(14) . .
Zn1 O1 H1H 111.0(16) . .
Zn3 O2 Zn2 92.26(5) . .
Zn3 O2 Zn4 112.50(6) . .
Zn2 O2 Zn4 112.12(5) . .
Zn3 O2 H2H 114.7(14) . .
Zn2 O2 H2H 111.9(14) . .
Zn4 O2 H2H 112.0(15) . .
Zn5 O3 Zn5 94.23(5) . 3_756
Zn5 O3 Zn4 109.63(5) . .
Zn5 O3 Zn4 112.79(5) 3_756 .
Zn5 O3 H3H 114.4(14) . .
Zn5 O3 H3H 113.2(14) 3_756 .
Zn4 O3 H3H 111.5(16) . .
C1 O4 Zn1 133.19(10) 3_757 .
C1 O5 Zn2 116.06(10) . .
C8 O6 Zn4 131.01(10) . .
C8 O7 Zn2 117.32(10) . .
C9 O8 Zn1 137.07(10) . .
C9 O9 Zn3 119.43(10) . .
C16 O10 Zn4 132.66(10) . .
C16 O11 Zn3 120.99(10) . .
C17 O12 Zn4 133.40(10) . .
C17 O13 Zn5 118.55(10) . .
C24 O14 Zn4 139.53(11) 3_756 .
C24 O15 Zn5 119.55(10) . .
C25 N1 C28 120.53(16) . .
C25 N1 C26 120.74(16) . .
C28 N1 C26 118.72(15) . .
C30 N2 C31 120.80(16) . .
C30 N2 C32 120.45(16) . .
C31 N2 C32 118.75(15) . .
C35 N3 C36 120.55(15) . .
C35 N3 C37 120.91(15) . .
C36 N3 C37 118.53(15) . .
O4 C1 O5 124.83(14) 3_757 .
O4 C1 C2 118.74(14) 3_757 4_656
O5 C1 C2 116.42(14) . 4_656
C4 C2 C3 119.81(15) . .
C4 C2 C1 120.47(14) . 4
C3 C2 C1 119.72(15) . 4
C5 C3 C2 119.86(15) . .
C5 C3 H3A 120.1 . .
C2 C3 H3A 120.1 . .
C6 C4 C2 120.51(15) . .
C6 C4 H4 119.7 . .
C2 C4 H4 119.7 . .
C3 C5 C7 120.19(15) . .
C3 C5 H5 119.9 . .
C7 C5 H5 119.9 . .
C4 C6 C7 119.60(15) . .
C4 C6 H6 120.2 . .
C7 C6 H6 120.2 . .
C6 C7 C5 120.01(15) . .
C6 C7 C8 119.90(14) . .
C5 C7 C8 120.09(14) . .
O6 C8 O7 124.91(14) . .
O6 C8 C7 119.34(14) . .
O7 C8 C7 115.74(14) . .
O8 C9 O9 125.08(14) . .
O8 C9 C10 119.10(14) . .
O9 C9 C10 115.81(14) . .
C11 C10 C12 119.62(15) . 4_666
C11 C10 C9 119.94(14) . .
C12 C10 C9 120.41(14) 4_666 .
C13 C11 C10 120.12(15) 4_666 .
C13 C11 H11 119.9 4_666 .
C10 C11 H11 119.9 . .
C14 C12 C10 120.53(15) . 4_565
C14 C12 H12 119.7 . .
C10 C12 H12 119.7 4_565 .
C11 C13 C15 120.27(15) 4_565 .
C11 C13 H13 119.9 4_565 .
C15 C13 H13 119.9 . .
C12 C14 C15 119.70(15) . .
C12 C14 H14 120.1 . .
C15 C14 H14 120.1 . .
C14 C15 C13 119.75(14) . .
C14 C15 C16 120.10(14) . .
C13 C15 C16 120.11(14) . .
O10 C16 O11 124.92(14) . .
O10 C16 C15 119.62(14) . .
O11 C16 C15 115.46(14) . .
O12 C17 O13 124.96(14) . .
O12 C17 C18 119.04(14) . .
O13 C17 C18 116.00(14) . .
C19 C18 C20 119.48(14) 4_666 4_666
C19 C18 C17 120.49(14) 4_666 .
C20 C18 C17 119.96(14) 4_666 .
C21 C19 C18 120.52(15) . 4_565
C21 C19 H19 119.7 . .
C18 C19 H19 119.7 4_565 .
C22 C20 C18 120.02(15) . 4_565
C22 C20 H20 120.0 . .
C18 C20 H20 120.0 4_565 .
C19 C21 C23 120.11(15) . .
C19 C21 H21 119.9 . .
C23 C21 H21 119.9 . .
C20 C22 C23 120.31(15) . .
C20 C22 H22 119.8 . .
C23 C22 H22 119.8 . .
C22 C23 C21 119.43(14) . .
C22 C23 C24 121.83(14) . .
C21 C23 C24 118.64(14) . .
O14 C24 O15 125.13(14) 3_756 .
O14 C24 C23 118.13(14) 3_756 .
O15 C24 C23 116.72(14) . .
O16 C25 N1 125.39(18) . .
O16 C25 H25 117.3 . .
N1 C25 H25 117.3 . .
N1 C26 C27 112.85(15) . .
N1 C26 H26A 109.0 . .
C27 C26 H26A 109.0 . .
N1 C26 H26B 109.0 . .
C27 C26 H26B 109.0 . .
H26A C26 H26B 107.8 . .
C26 C27 H27A 109.5 . .
C26 C27 H27B 109.5 . .
H27A C27 H27B 109.5 . .
C26 C27 H27C 109.5 . .
H27A C27 H27C 109.5 . .
H27B C27 H27C 109.5 . .
N1 C28 C29 113.00(19) . .
N1 C28 H28A 109.0 . .
C29 C28 H28A 109.0 . .
N1 C28 H28B 109.0 . .
C29 C28 H28B 109.0 . .
H28A C28 H28B 107.8 . .
C28 C29 H29A 109.5 . .
C28 C29 H29B 109.5 . .
H29A C29 H29B 109.5 . .
C28 C29 H29C 109.5 . .
H29A C29 H29C 109.5 . .
H29B C29 H29C 109.5 . .
O17 C30 N2 125.69(18) . .
O17 C30 H30 117.2 . .
N2 C30 H30 117.2 . .
N2 C31 C33 113.32(17) . .
N2 C31 H31A 108.9 . .
C33 C31 H31A 108.9 . .
N2 C31 H31B 108.9 . .
C33 C31 H31B 108.9 . .
H31A C31 H31B 107.7 . .
N2 C32 C34 112.89(18) . .
N2 C32 H32A 109.0 . .
C34 C32 H32A 109.0 . .
N2 C32 H32B 109.0 . .
C34 C32 H32B 109.0 . .
H32A C32 H32B 107.8 . .
C31 C33 H33A 109.5 . .
C31 C33 H33B 109.5 . .
H33A C33 H33B 109.5 . .
C31 C33 H33C 109.5 . .
H33A C33 H33C 109.5 . .
H33B C33 H33C 109.5 . .
C32 C34 H34A 109.5 . .
C32 C34 H34B 109.5 . .
H34A C34 H34B 109.5 . .
C32 C34 H34C 109.5 . .
H34A C34 H34C 109.5 . .
H34B C34 H34C 109.5 . .
O18 C35 N3 126.08(17) . .
O18 C35 H35 117.0 . .
N3 C35 H35 117.0 . .
N3 C36 C38 113.44(17) . .
N3 C36 H36A 108.9 . .
C38 C36 H36A 108.9 . .
N3 C36 H36B 108.9 . .
C38 C36 H36B 108.9 . .
H36A C36 H36B 107.7 . .
N3 C37 C39 113.39(18) . .
N3 C37 H37A 108.9 . .
C39 C37 H37A 108.9 . .
N3 C37 H37B 108.9 . .
C39 C37 H37B 108.9 . .
H37A C37 H37B 107.7 . .
C36 C38 H38A 109.5 . .
C36 C38 H38B 109.5 . .
H38A C38 H38B 109.5 . .
C36 C38 H38C 109.5 . .
H38A C38 H38C 109.5 . .
H38B C38 H38C 109.5 . .
C37 C39 H39A 109.5 . .
C37 C39 H39B 109.5 . .
H39A C39 H39B 109.5 . .
C37 C39 H39C 109.5 . .
H39A C39 H39C 109.5 . .
H39B C39 H39C 109.5 . .

loop_
_geom_bond_atom_site_label_1
_geom_bond_atom_site_label_2
_geom_bond_distance
_geom_bond_site_symmetry_2
Zn1 O1 2.0410(12) .
Zn1 O1 2.0410(13) 3_757
Zn1 O4 2.1025(11) 3_757
Zn1 O4 2.1025(11) .
Zn1 O8 2.1340(11) 3_757
Zn1 O8 2.1340(11) .
Zn2 O7 1.9169(11) .
Zn2 O5 1.9219(11) .
Zn2 O1 2.0009(12) .
Zn2 O2 2.0033(12) .
Zn3 O11 1.9188(11) .
Zn3 O9 1.9194(11) .
Zn3 O1 1.9844(12) .
Zn3 O2 1.9882(12) .
Zn4 O3 2.0530(12) .
Zn4 O2 2.0545(12) .
Zn4 O14 2.0994(11) .
Zn4 O12 2.1172(11) .
Zn4 O6 2.1238(11) .
Zn4 O10 2.1298(11) .
Zn5 O13 1.9337(11) .
Zn5 O15 1.9417(11) .
Zn5 O3 1.9953(12) .
Zn5 O3 2.0028(12) 3_756
Zn5 Zn5 2.9295(6) 3_756
O1 H1H 0.69(2) .
O2 H2H 0.75(2) .
O3 Zn5 2.0028(12) 3_756
O3 H3H 0.72(2) .
O4 C1 1.2525(19) 3_757
O5 C1 1.2658(19) .
O6 C8 1.2539(19) .
O7 C8 1.2692(18) .
O8 C9 1.2418(19) .
O9 C9 1.2741(19) .
O10 C16 1.2438(19) .
O11 C16 1.2726(19) .
O12 C17 1.2523(19) .
O13 C17 1.2688(18) .
O14 C24 1.2402(18) 3_756
O15 C24 1.2779(18) .
O16 C25 1.229(2) .
O17 C30 1.226(2) .
O18 C35 1.222(2) .
N1 C25 1.327(2) .
N1 C28 1.462(2) .
N1 C26 1.463(2) .
N2 C30 1.329(2) .
N2 C31 1.461(2) .
N2 C32 1.463(2) .
N3 C35 1.332(2) .
N3 C36 1.460(2) .
N3 C37 1.465(2) .
C1 O4 1.2525(19) 3_757
C1 C2 1.497(2) 4_656
C2 C4 1.388(2) .
C2 C3 1.391(2) .
C2 C1 1.497(2) 4
C3 C5 1.384(2) .
C3 H3A 0.9500 .
C4 C6 1.386(2) .
C4 H4 0.9500 .
C5 C7 1.393(2) .
C5 H5 0.9500 .
C6 C7 1.389(2) .
C6 H6 0.9500 .
C7 C8 1.496(2) .
C9 C10 1.500(2) .
C10 C11 1.388(2) .
C10 C12 1.392(2) 4_666
C11 C13 1.381(2) 4_666
C11 H11 0.9500 .
C12 C14 1.385(2) .
C12 C10 1.392(2) 4_565
C12 H12 0.9500 .
C13 C11 1.381(2) 4_565
C13 C15 1.396(2) .
C13 H13 0.9500 .
C14 C15 1.390(2) .
C14 H14 0.9500 .
C15 C16 1.497(2) .
C17 C18 1.504(2) .
C18 C19 1.387(2) 4_666
C18 C20 1.392(2) 4_666
C19 C21 1.385(2) .
C19 C18 1.387(2) 4_565
C19 H19 0.9500 .
C20 C22 1.390(2) .
C20 C18 1.392(2) 4_565
C20 H20 0.9500 .
C21 C23 1.392(2) .
C21 H21 0.9500 .
C22 C23 1.390(2) .
C22 H22 0.9500 .
C23 C24 1.505(2) .
C24 O14 1.2402(19) 3_756
C25 H25 0.9500 .
C26 C27 1.508(3) .
C26 H26A 0.9900 .
C26 H26B 0.9900 .
C27 H27A 0.9800 .
C27 H27B 0.9800 .
C27 H27C 0.9800 .
C28 C29 1.511(3) .
C28 H28A 0.9900 .
C28 H28B 0.9900 .
C29 H29A 0.9800 .
C29 H29B 0.9800 .
C29 H29C 0.9800 .
C30 H30 0.9500 .
C31 C33 1.510(3) .
C31 H31A 0.9900 .
C31 H31B 0.9900 .
C32 C34 1.506(3) .
C32 H32A 0.9900 .
C32 H32B 0.9900 .
C33 H33A 0.9800 .
C33 H33B 0.9800 .
C33 H33C 0.9800 .
C34 H34A 0.9800 .
C34 H34B 0.9800 .
C34 H34C 0.9800 .
C35 H35 0.9500 .
C36 C38 1.503(3) .
C36 H36A 0.9900 .
C36 H36B 0.9900 .
C37 C39 1.505(3) .
C37 H37A 0.9900 .
C37 H37B 0.9900 .
C38 H38A 0.9800 .
C38 H38B 0.9800 .
C38 H38C 0.9800 .
C39 H39A 0.9800 .
C39 H39B 0.9800 .
C39 H39C 0.9800 .

loop_
_geom_torsion_atom_site_label_1
_geom_torsion_atom_site_label_2
_geom_torsion_atom_site_label_3
_geom_torsion_atom_site_label_4
_geom_torsion
_geom_torsion_site_symmetry_1
_geom_torsion_site_symmetry_4
O11 Zn3 O1 Zn2 117.02(5) . .
O9 Zn3 O1 Zn2 -110.34(5) . .
O2 Zn3 O1 Zn2 0.11(4) . .
O11 Zn3 O1 Zn1 -128.74(6) . .
O9 Zn3 O1 Zn1 3.90(8) . .
O2 Zn3 O1 Zn1 114.34(7) . .
O7 Zn2 O1 Zn3 -117.34(5) . .
O5 Zn2 O1 Zn3 115.79(5) . .
O2 Zn2 O1 Zn3 -0.11(4) . .
O7 Zn2 O1 Zn1 127.00(6) . .
O5 Zn2 O1 Zn1 0.12(8) . .
O2 Zn2 O1 Zn1 -115.77(7) . .
O4 Zn1 O1 Zn3 -76.97(6) 3_757 .
O4 Zn1 O1 Zn3 103.03(6) . .
O8 Zn1 O1 Zn3 -166.95(6) 3_757 .
O8 Zn1 O1 Zn3 13.05(6) . .
O4 Zn1 O1 Zn2 25.32(6) 3_757 .
O4 Zn1 O1 Zn2 -154.68(6) . .
O8 Zn1 O1 Zn2 -64.67(6) 3_757 .
O8 Zn1 O1 Zn2 115.33(6) . .
O11 Zn3 O2 Zn2 -109.04(5) . .
O9 Zn3 O2 Zn2 119.10(5) . .
O1 Zn3 O2 Zn2 -0.11(4) . .
O11 Zn3 O2 Zn4 6.05(8) . .
O9 Zn3 O2 Zn4 -125.81(6) . .
O1 Zn3 O2 Zn4 114.99(7) . .
O7 Zn2 O2 Zn3 115.23(5) . .
O5 Zn2 O2 Zn3 -118.28(5) . .
O1 Zn2 O2 Zn3 0.11(4) . .
O7 Zn2 O2 Zn4 -0.20(8) . .
O5 Zn2 O2 Zn4 126.29(6) . .
O1 Zn2 O2 Zn4 -115.32(7) . .
O14 Zn4 O2 Zn3 -164.44(6) . .
O12 Zn4 O2 Zn3 105.67(6) . .
O6 Zn4 O2 Zn3 -76.75(6) . .
O10 Zn4 O2 Zn3 14.41(6) . .
O14 Zn4 O2 Zn2 -62.06(6) . .
O12 Zn4 O2 Zn2 -151.95(6) . .
O6 Zn4 O2 Zn2 25.63(6) . .
O10 Zn4 O2 Zn2 116.79(6) . .
O13 Zn5 O3 Zn5 -108.83(5) . 3_756
O15 Zn5 O3 Zn5 118.05(5) . 3_756
O3 Zn5 O3 Zn5 0.0 3_756 3_756
O13 Zn5 O3 Zn4 7.19(8) . .
O15 Zn5 O3 Zn4 -125.93(6) . .
O3 Zn5 O3 Zn4 116.02(8) 3_756 .
Zn5 Zn5 O3 Zn4 116.02(8) 3_756 .
O14 Zn4 O3 Zn5 -119.31(6) . .
O12 Zn4 O3 Zn5 -29.38(6) . .
O6 Zn4 O3 Zn5 152.96(6) . .
O10 Zn4 O3 Zn5 61.87(6) . .
O14 Zn4 O3 Zn5 -15.73(6) . 3_756
O12 Zn4 O3 Zn5 74.20(6) . 3_756
O6 Zn4 O3 Zn5 -103.46(6) . 3_756
O10 Zn4 O3 Zn5 165.45(6) . 3_756
O1 Zn1 O4 C1 -113.61(14) . 3_757
O1 Zn1 O4 C1 66.39(14) 3_757 3_757
O8 Zn1 O4 C1 160.34(14) 3_757 3_757
O8 Zn1 O4 C1 -19.66(14) . 3_757
O7 Zn2 O5 C1 -156.66(11) . .
O1 Zn2 O5 C1 -26.97(13) . .
O2 Zn2 O5 C1 72.77(12) . .
O3 Zn4 O6 C8 114.05(13) . .
O2 Zn4 O6 C8 -67.30(13) . .
O14 Zn4 O6 C8 20.24(13) . .
O10 Zn4 O6 C8 -161.95(13) . .
O5 Zn2 O7 C8 -154.65(11) . .
O1 Zn2 O7 C8 73.89(12) . .
O2 Zn2 O7 C8 -25.03(13) . .
O1 Zn1 O8 C9 -47.23(16) . .
O1 Zn1 O8 C9 132.77(16) 3_757 .
O4 Zn1 O8 C9 42.99(15) 3_757 .
O4 Zn1 O8 C9 -137.01(15) . .
O11 Zn3 O9 C9 114.87(12) . .
O1 Zn3 O9 C9 -14.46(14) . .
O2 Zn3 O9 C9 -112.70(12) . .
O3 Zn4 O10 C16 128.42(14) . .
O2 Zn4 O10 C16 -52.14(14) . .
O12 Zn4 O10 C16 -139.39(14) . .
O6 Zn4 O10 C16 37.66(14) . .
O9 Zn3 O11 C16 110.58(12) . .
O1 Zn3 O11 C16 -115.14(12) . .
O2 Zn3 O11 C16 -18.32(14) . .
O3 Zn4 O12 C17 61.96(14) . .
O2 Zn4 O12 C17 -116.66(14) . .
O14 Zn4 O12 C17 155.79(14) . .
O10 Zn4 O12 C17 -22.08(14) . .
O15 Zn5 O13 C17 156.67(11) . .
O3 Zn5 O13 C17 22.70(13) . .
O3 Zn5 O13 C17 -72.23(12) 3_756 .
Zn5 Zn5 O13 C17 -26.84(13) 3_756 .
O3 Zn4 O14 C24 46.83(16) . 3_756
O2 Zn4 O14 C24 -132.64(16) . 3_756
O12 Zn4 O14 C24 -45.50(16) . 3_756
O6 Zn4 O14 C24 137.55(16) . 3_756
O13 Zn5 O15 C24 115.90(11) . .
O3 Zn5 O15 C24 -108.50(11) . .
O3 Zn5 O15 C24 -10.63(13) 3_756 .
Zn5 Zn5 O15 C24 -60.41(12) 3_756 .
Zn2 O5 C1 O4 6.6(2) . 3_757
Zn2 O5 C1 C2 -172.20(10) . 4_656
C4 C2 C3 C5 0.8(3) . .
C1 C2 C3 C5 -179.22(15) 4 .
C3 C2 C4 C6 -0.8(3) . .
C1 C2 C4 C6 179.23(15) 4 .
C2 C3 C5 C7 0.1(3) . .
C2 C4 C6 C7 -0.1(3) . .
C4 C6 C7 C5 1.0(3) . .
C4 C6 C7 C8 -179.67(15) . .
C3 C5 C7 C6 -1.0(3) . .
C3 C5 C7 C8 179.69(15) . .
Zn4 O6 C8 O7 54.8(2) . .
Zn4 O6 C8 C7 -126.84(13) . .
Zn2 O7 C8 O6 2.3(2) . .
Zn2 O7 C8 C7 -176.19(10) . .
C6 C7 C8 O6 2.7(2) . .
C5 C7 C8 O6 -178.00(15) . .
C6 C7 C8 O7 -178.77(15) . .
C5 C7 C8 O7 0.6(2) . .
Zn1 O8 C9 O9 46.4(2) . .
Zn1 O8 C9 C10 -132.61(13) . .
Zn3 O9 C9 O8 -6.7(2) . .
Zn3 O9 C9 C10 172.28(10) . .
O8 C9 C10 C11 1.3(2) . .
O9 C9 C10 C11 -177.71(15) . .
O8 C9 C10 C12 179.37(15) . 4_666
O9 C9 C10 C12 0.3(2) . 4_666
C12 C10 C11 C13 -0.2(2) 4_666 4_666
C9 C10 C11 C13 177.83(15) . 4_666
C10 C12 C14 C15 0.2(3) 4_565 .
C12 C14 C15 C13 0.1(3) . .
C12 C14 C15 C16 177.62(15) . .
C11 C13 C15 C14 -0.3(2) 4_565 .
C11 C13 C15 C16 -177.78(15) 4_565 .
Zn4 O10 C16 O11 51.6(2) . .
Zn4 O10 C16 C15 -127.59(13) . .
Zn3 O11 C16 O10 -7.5(2) . .
Zn3 O11 C16 C15 171.65(10) . .
C14 C15 C16 O10 2.8(2) . .
C13 C15 C16 O10 -179.71(15) . .
C14 C15 C16 O11 -176.46(15) . .
C13 C15 C16 O11 1.1(2) . .
Zn4 O12 C17 O13 -41.1(2) . .
Zn4 O12 C17 C18 138.38(12) . .
Zn5 O13 C17 O12 -9.7(2) . .
Zn5 O13 C17 C18 170.81(10) . .
O12 C17 C18 C19 165.57(15) . 4_666
O13 C17 C18 C19 -14.9(2) . 4_666
O12 C17 C18 C20 -17.4(2) . 4_666
O13 C17 C18 C20 162.07(15) . 4_666
C18 C19 C21 C23 2.3(2) 4_565 .
C18 C20 C22 C23 2.3(3) 4_565 .
C20 C22 C23 C21 0.9(2) . .
C20 C22 C23 C24 -175.58(15) . .
C19 C21 C23 C22 -3.2(2) . .
C19 C21 C23 C24 173.40(15) . .
Zn5 O15 C24 O14 -5.3(2) . 3_756
Zn5 O15 C24 C23 172.85(10) . .
C22 C23 C24 O14 -163.48(15) . 3_756
C21 C23 C24 O14 20.0(2) . 3_756
C22 C23 C24 O15 18.2(2) . .
C21 C23 C24 O15 -158.35(14) . .
C28 N1 C25 O16 179.51(18) . .
C26 N1 C25 O16 -1.9(3) . .
C25 N1 C26 C27 -121.43(18) . .
C28 N1 C26 C27 57.2(2) . .
C25 N1 C28 C29 -121.1(2) . .
C26 N1 C28 C29 60.3(2) . .
C31 N2 C30 O17 -0.1(3) . .
C32 N2 C30 O17 179.45(18) . .
C30 N2 C31 C33 -125.20(19) . .
C32 N2 C31 C33 55.2(2) . .
C30 N2 C32 C34 -120.7(2) . .
C31 N2 C32 C34 58.9(2) . .
C36 N3 C35 O18 1.4(3) . .
C37 N3 C35 O18 -177.63(19) . .
C35 N3 C36 C38 122.0(2) . .
C37 N3 C36 C38 -59.0(2) . .
C35 N3 C37 C39 111.7(2) . .
C36 N3 C37 C39 -67.4(2) . .
